data_4021683
loop_
_publ_author_name
'Mercedes Amat'
'Carmen Escolano'
'Oscar Lozano'
'Arantxa G\'omez-Esqu\'e'
'Rosa Griera'
'Elies Molins'
'Joan Bosch'

_publ_section_title
;
 Alkylation of Phenylglycinol-Derived Oxazolopiperidone Lactams.
 Enantioselective Synthesis of \b-Substituted Piperidines
;
_journal_name_full 'Journal of Organic Chemistry'
_journal_page_first 3804
_journal_page_last 3815
_journal_paper_doi 10.1021/jo060157v
_journal_volume 71
_journal_year 2006
_chemical_absolute_configuration syn
_chemical_compound_source 'synthesis as described'
_chemical_formula_moiety 'C20 H21 N1 O2'
_chemical_formula_sum 'C20 H21 N O2'
_chemical_formula_weight 307.38
_chemical_name_systematic
;
 ?
;
_space_group_IT_number 4
_symmetry_cell_setting monoclinic
_symmetry_space_group_name_Hall 'P 2yb'
_symmetry_space_group_name_H-M 'P 1 21 1'
_atom_sites_solution_hydrogens geom
_atom_sites_solution_primary direct
_atom_sites_solution_secondary difmap
_audit_conform_dict_location ftp://ftp.iucr.org/pub/cif_core.dic
_audit_conform_dict_name cif_core.dic
_audit_conform_dict_version 2.2
_audit_creation_date 2005-12-19T20:39:32-00:00
_audit_creation_method 'WinGX routine CIF_UPDATE'
_cell_angle_alpha 90
_cell_angle_beta 96.06(2)
_cell_angle_gamma 90
_cell_formula_units_Z 2
_cell_length_a 8.039(2)
_cell_length_b 9.123(5)
_cell_length_c 11.270(3)
_cell_measurement_reflns_used 15
_cell_measurement_temperature 294(2)
_cell_measurement_theta_max 12.61
_cell_measurement_theta_min 11.5
_cell_measurement_wavelength 0.71073
_cell_volume 821.9(5)
_computing_cell_refinement 'CAD4 Express (Enraf Nonius, 1994)'
_computing_data_collection 'CAD4 Express (Enraf Nonius, 1994)'
_computing_data_reduction 'XCAD4 (Harms & Wocadlo, 1995)'
_computing_molecular_graphics 'Ortep-3 for Windows (Farrugia, 1997)'
_computing_publication_material 'WinGX publication routines (Farrugia, 1999)'
_computing_structure_refinement 'SHELXL-97 (Sheldrick, 1997)'
_computing_structure_solution 'SHELXS-97 (Sheldrick, 1997)'
_diffrn_ambient_temperature 294(2)
_diffrn_detector 'scintillation LiI'
_diffrn_detector_dtime 1.195
_diffrn_measured_fraction_theta_full 0.999
_diffrn_measured_fraction_theta_max 0.999
_diffrn_measurement_device '\k-geometry diffractometer'
_diffrn_measurement_device_type 'Enraf Nonius CAD4'
_diffrn_measurement_method 'non-profiled omega/2theta scans'
_diffrn_orient_matrix_type
;
  x-axis points to radiation source
  the matrix is specified in reciprocal space
;
_diffrn_orient_matrix_UB_11 0.102088
_diffrn_orient_matrix_UB_12 -0.058917
_diffrn_orient_matrix_UB_13 -0.010447
_diffrn_orient_matrix_UB_21 0.042009
_diffrn_orient_matrix_UB_22 0.017296
_diffrn_orient_matrix_UB_23 0.085551
_diffrn_orient_matrix_UB_31 -0.058639
_diffrn_orient_matrix_UB_32 -0.090649
_diffrn_orient_matrix_UB_33 0.023175
_diffrn_radiation_monochromator graphite
_diffrn_radiation_probe x-ray
_diffrn_radiation_type MoK\a
_diffrn_radiation_wavelength 0.71073
_diffrn_reflns_av_R_equivalents 0.0941
_diffrn_reflns_av_unetI/netI 0.0255
_diffrn_reflns_limit_h_max 0
_diffrn_reflns_limit_h_min -11
_diffrn_reflns_limit_k_max 0
_diffrn_reflns_limit_k_min -13
_diffrn_reflns_limit_l_max 16
_diffrn_reflns_limit_l_min -15
_diffrn_reflns_number 2791
_diffrn_reflns_theta_full 30.41
_diffrn_reflns_theta_max 30.41
_diffrn_reflns_theta_min 2.55
_diffrn_source 'Enraf Nonius FR590'
_diffrn_standards_decay_% 0
_diffrn_standards_interval_time 60
_diffrn_standards_number 3
_exptl_absorpt_coefficient_mu 0.08
_exptl_absorpt_correction_T_max 0.9766
_exptl_absorpt_correction_T_min 0.3682
_exptl_absorpt_correction_type psi-scan
_exptl_absorpt_process_details
;
North A.C.T., Phillips D.C. & Mathews F.S. (1968) Acta. Cryst. A24, 351
        Number of psi-scan sets used was   6
        Theta correction was applied.
        Averaged transmission function was used.
        No Fourier smoothing was applied.
;
_exptl_crystal_colour colorless
_exptl_crystal_density_diffrn 1.242
_exptl_crystal_density_method 'not measured'
_exptl_crystal_description 'irregular prism'
_exptl_crystal_F_000 328
_exptl_crystal_size_max 0.52
_exptl_crystal_size_mid 0.5
_exptl_crystal_size_min 0.25
_refine_diff_density_max 0.493
_refine_diff_density_min -0.576
_refine_diff_density_rms 0.126
_refine_ls_abs_structure_details 'Flack H D (1983), Acta Cryst. A39, 876-881'
_refine_ls_abs_structure_Flack 0(2)
_refine_ls_extinction_method none
_refine_ls_goodness_of_fit_ref 1.154
_refine_ls_hydrogen_treatment mixed
_refine_ls_matrix_type full
_refine_ls_number_parameters 208
_refine_ls_number_reflns 2630
_refine_ls_number_restraints 1
_refine_ls_restrained_S_all 1.154
_refine_ls_R_factor_all 0.1214
_refine_ls_R_factor_gt 0.0951
_refine_ls_shift/su_max 0
_refine_ls_shift/su_mean 0
_refine_ls_structure_factor_coef Fsqd
_refine_ls_weighting_details 'calc w=1/[\s^2^(Fo^2^)+(0.1983P)^2^+0.0000P] where P=(Fo^2^+2Fc^2^)/3'
_refine_ls_weighting_scheme calc
_refine_ls_wR_factor_gt 0.2396
_refine_ls_wR_factor_ref 0.2605
_reflns_number_gt 2059
_reflns_number_total 2630
_reflns_threshold_expression >2sigma(I)
_cod_data_source_file jo060157vsi20060124_033626.cif
_cod_original_sg_symbol_H-M 'P 21'
_cod_database_code 4021683

loop_
_symmetry_equiv_pos_as_xyz
'x, y, z'
'-x, y+1/2, -z'

loop_
_atom_site_label
_atom_site_type_symbol
_atom_site_fract_x
_atom_site_fract_y
_atom_site_fract_z
_atom_site_U_iso_or_equiv
_atom_site_adp_type
_atom_site_occupancy
_atom_site_symmetry_multiplicity
_atom_site_calc_flag
_atom_site_refinement_flags
O1 O 0.4625(4) 0.5316(4) 0.6458(3) 0.0656(8) Uani 1 1 d .
O5 O 0.8726(3) 0.1975(3) 0.6991(2) 0.0624(7) Uani 1 1 d .
N4 N 0.6791(3) 0.3734(4) 0.6606(2) 0.0496(6) Uani 1 1 d .
C2 C 0.5287(6) 0.5310(5) 0.7683(4) 0.0687(10) Uani 1 1 d .
H2A H 0.4396 0.5319 0.82 0.082 Uiso 1 1 calc R
H2B H 0.6005 0.6152 0.7868 0.082 Uiso 1 1 calc R
C3 C 0.6300(4) 0.3865(5) 0.7827(3) 0.0543(7) Uani 1 1 d .
H3 H 0.7293 0.4 0.84 0.065 Uiso 1 1 calc R
C5 C 0.7908(4) 0.2766(3) 0.6264(3) 0.0466(6) Uani 1 1 d .
C6 C 0.8035(3) 0.2627(4) 0.4933(3) 0.0467(6) Uani 1 1 d .
H6 H 0.7529 0.1679 0.4698 0.056 Uiso 1 1 calc R
C7 C 0.7079(5) 0.3762(5) 0.4133(3) 0.0579(8) Uani 1 1 d .
H7A H 0.6811 0.3345 0.3344 0.07 Uiso 1 1 calc R
H7B H 0.7796 0.4604 0.4055 0.07 Uiso 1 1 calc R
C8 C 0.5465(4) 0.4274(5) 0.4605(3) 0.0585(8) Uani 1 1 d .
H8A H 0.4925 0.5024 0.409 0.07 Uiso 1 1 calc R
H8B H 0.4697 0.346 0.4645 0.07 Uiso 1 1 calc R
C8A C 0.5976(4) 0.4882(4) 0.5836(3) 0.0538(7) Uani 1 1 d .
H8A1 H 0.6745 0.5708 0.5783 0.065 Uiso 1 1 calc R
C31 C 0.5312(4) 0.2571(4) 0.8175(2) 0.0512(7) Uani 1 1 d .
C32 C 0.3599(4) 0.2418(5) 0.7823(3) 0.0570(8) Uani 1 1 d .
H32 H 0.3044 0.3131 0.7342 0.068 Uiso 1 1 calc R
C33 C 0.2719(5) 0.1223(6) 0.8180(3) 0.0654(10) Uani 1 1 d .
H33 H 0.1577 0.1155 0.7946 0.078 Uiso 1 1 calc R
C34 C 0.3491(6) 0.0145(6) 0.8867(4) 0.0686(10) Uani 1 1 d .
H34 H 0.2883 -0.0654 0.91 0.082 Uiso 1 1 calc R
C35 C 0.5195(6) 0.0249(8) 0.9218(4) 0.0775(13) Uani 1 1 d .
H35 H 0.5738 -0.0492 0.9673 0.093 Uiso 1 1 calc R
C36 C 0.6088(5) 0.1458(6) 0.8889(3) 0.0646(10) Uani 1 1 d .
H36 H 0.7222 0.153 0.9148 0.078 Uiso 1 1 calc R
C61 C 0.9876(4) 0.2514(5) 0.4682(3) 0.0591(9) Uani 1 1 d .
H61A H 1.0445 0.3421 0.4921 0.071 Uiso 1 1 calc R
H61B H 1.0412 0.1729 0.5161 0.071 Uiso 1 1 calc R
C62 C 1.0064(4) 0.2225(4) 0.3386(3) 0.0508(7) Uani 1 1 d .
C63 C 0.9533(5) 0.0900(5) 0.2865(3) 0.0576(8) Uani 1 1 d .
H63 H 0.909 0.019 0.3333 0.069 Uiso 1 1 calc R
C64 C 0.9645(6) 0.0605(6) 0.1667(4) 0.0720(12) Uani 1 1 d .
H64 H 0.9284 -0.0287 0.1334 0.086 Uiso 1 1 calc R
C65 C 1.0312(6) 0.1679(9) 0.0976(4) 0.0847(17) Uani 1 1 d .
H65 H 1.0401 0.15 0.0173 0.102 Uiso 1 1 calc R
C66 C 1.0843(6) 0.3011(8) 0.1471(5) 0.0842(16) Uani 1 1 d .
H66 H 1.1275 0.3727 0.1002 0.101 Uiso 1 1 calc R
C67 C 1.0724(5) 0.3270(5) 0.2676(5) 0.0685(10) Uani 1 1 d .
H67 H 1.1095 0.4159 0.3011 0.082 Uiso 1 1 calc R

loop_
_atom_site_aniso_label
_atom_site_aniso_U_11
_atom_site_aniso_U_22
_atom_site_aniso_U_33
_atom_site_aniso_U_23
_atom_site_aniso_U_13
_atom_site_aniso_U_12
O1 0.0572(13) 0.0717(17) 0.0685(15) 0.0065(13) 0.0095(11) 0.0276(13)
O5 0.0587(13) 0.0693(17) 0.0582(12) 0.0097(11) 0.0015(10) 0.0239(13)
N4 0.0432(11) 0.0559(14) 0.0494(12) 0.0035(11) 0.0032(9) 0.0085(11)
C2 0.069(2) 0.069(2) 0.069(2) -0.0097(19) 0.0080(18) 0.015(2)
C3 0.0491(14) 0.066(2) 0.0468(13) -0.0064(14) 0.0003(11) 0.0076(15)
C5 0.0415(12) 0.0465(14) 0.0509(13) 0.0018(12) 0.0008(10) 0.0033(11)
C6 0.0415(11) 0.0467(14) 0.0512(13) 0.0018(12) 0.0021(10) -0.0009(11)
C7 0.0532(15) 0.0642(19) 0.0565(15) 0.0128(16) 0.0066(12) 0.0088(15)
C8 0.0480(15) 0.069(2) 0.0574(16) 0.0130(16) -0.0002(12) 0.0150(15)
C8A 0.0479(14) 0.0504(16) 0.0634(17) 0.0083(14) 0.0078(12) 0.0128(12)
C31 0.0448(13) 0.070(2) 0.0385(11) -0.0077(14) 0.0013(10) 0.0073(14)
C32 0.0472(14) 0.070(2) 0.0522(15) -0.0059(15) 0.0000(12) 0.0111(15)
C33 0.0506(16) 0.089(3) 0.0573(17) -0.0111(19) 0.0092(13) -0.0013(18)
C34 0.068(2) 0.085(3) 0.0561(18) 0.0021(19) 0.0208(15) -0.006(2)
C35 0.070(2) 0.102(4) 0.062(2) 0.029(2) 0.0133(18) 0.008(2)
C36 0.0564(18) 0.084(3) 0.0524(16) 0.0139(18) 0.0023(13) 0.0096(19)
C61 0.0411(12) 0.074(2) 0.0623(17) -0.0148(18) 0.0038(12) 0.0014(15)
C62 0.0404(12) 0.0528(16) 0.0601(15) -0.0018(13) 0.0101(11) 0.0018(11)
C63 0.0549(16) 0.0590(19) 0.0601(18) -0.0025(16) 0.0125(14) -0.0024(15)
C64 0.063(2) 0.087(3) 0.068(2) -0.023(2) 0.0120(17) 0.005(2)
C65 0.060(2) 0.136(5) 0.062(2) 0.002(3) 0.0202(17) 0.014(3)
C66 0.066(2) 0.107(4) 0.084(3) 0.037(3) 0.030(2) 0.011(3)
C67 0.0561(18) 0.060(2) 0.092(3) 0.002(2) 0.0219(19) -0.0032(17)

loop_
_atom_type_symbol
_atom_type_description
_atom_type_scat_dispersion_real
_atom_type_scat_dispersion_imag
_atom_type_scat_source
C C 0.0033 0.0016 'International Tables Vol C Tables 4.2.6.8 and 6.1.1.4'
H H 0 0 'International Tables Vol C Tables 4.2.6.8 and 6.1.1.4'
N N 0.0061 0.0033 'International Tables Vol C Tables 4.2.6.8 and 6.1.1.4'
O O 0.0106 0.006 'International Tables Vol C Tables 4.2.6.8 and 6.1.1.4'

loop_
_geom_angle_atom_site_label_1
_geom_angle_atom_site_label_2
_geom_angle_atom_site_label_3
_geom_angle
C8A O1 C2 104.6(3)
C5 N4 C8A 124.7(3)
C5 N4 C3 124.9(3)
C8A N4 C3 110.3(3)
O1 C2 C3 104.1(3)
N4 C3 C31 112.4(3)
N4 C3 C2 99.2(3)
C31 C3 C2 114.3(3)
O5 C5 N4 121.4(3)
O5 C5 C6 121.4(3)
N4 C5 C6 117.0(3)
C5 C6 C7 116.4(3)
C5 C6 C61 110.7(2)
C7 C6 C61 111.8(3)
C6 C7 C8 113.3(3)
C8A C8 C7 105.9(3)
O1 C8A N4 103.0(3)
O1 C8A C8 114.3(3)
N4 C8A C8 110.0(3)
C32 C31 C36 117.1(4)
C32 C31 C3 122.5(3)
C36 C31 C3 120.3(3)
C33 C32 C31 121.0(4)
C34 C33 C32 121.3(3)
C33 C34 C35 119.3(5)
C36 C35 C34 120.1(5)
C35 C36 C31 121.2(4)
C62 C61 C6 112.7(3)
C67 C62 C63 118.2(4)
C67 C62 C61 121.5(4)
C63 C62 C61 120.3(3)
C64 C63 C62 122.1(4)
C63 C64 C65 118.4(5)
C66 C65 C64 120.8(4)
C65 C66 C67 119.4(5)
C62 C67 C66 121.1(5)

loop_
_geom_bond_atom_site_label_1
_geom_bond_atom_site_label_2
_geom_bond_distance
O1 C8A 1.411(4)
O1 C2 1.426(5)
O5 C5 1.230(4)
N4 C5 1.344(4)
N4 C8A 1.470(4)
N4 C3 1.477(4)
C2 C3 1.549(6)
C3 C31 1.498(6)
C5 C6 1.520(4)
C6 C7 1.526(4)
C6 C61 1.539(4)
C7 C8 1.526(5)
C8 C8A 1.510(6)
C31 C32 1.399(4)
C31 C36 1.401(5)
C32 C33 1.383(7)
C33 C34 1.361(7)
C34 C35 1.388(7)
C35 C36 1.387(8)
C61 C62 1.507(5)
C62 C67 1.386(6)
C62 C63 1.391(5)
C63 C64 1.389(6)
C64 C65 1.393(9)
C65 C66 1.386(10)
C66 C67 1.391(8)

loop_
_geom_torsion_atom_site_label_1
_geom_torsion_atom_site_label_2
_geom_torsion_atom_site_label_3
_geom_torsion_atom_site_label_4
_geom_torsion
C8A O1 C2 C3 -44.4(4)
C5 N4 C3 C31 -68.9(4)
C8A N4 C3 C31 115.1(3)
C5 N4 C3 C2 169.9(4)
C8A N4 C3 C2 -6.0(4)
O1 C2 C3 N4 29.7(4)
O1 C2 C3 C31 -90.1(4)
C8A N4 C5 O5 169.2(3)
C3 N4 C5 O5 -6.2(5)
C8A N4 C5 C6 -14.5(5)
C3 N4 C5 C6 170.1(3)
O5 C5 C6 C7 -174.6(3)
N4 C5 C6 C7 9.1(4)
O5 C5 C6 C61 -45.6(4)
N4 C5 C6 C61 138.1(3)
C5 C6 C7 C8 -32.6(4)
C61 C6 C7 C8 -161.1(3)
C6 C7 C8 C8A 57.7(4)
C2 O1 C8A N4 39.4(4)
C2 O1 C8A C8 158.6(4)
C5 N4 C8A O1 164.2(3)
C3 N4 C8A O1 -19.8(4)
C5 N4 C8A C8 42.1(4)
C3 N4 C8A C8 -141.9(3)
C7 C8 C8A O1 -175.5(3)
C7 C8 C8A N4 -60.3(4)
N4 C3 C31 C32 -80.8(4)
C2 C3 C31 C32 31.3(4)
N4 C3 C31 C36 100.0(4)
C2 C3 C31 C36 -147.9(3)
C36 C31 C32 C33 0.6(5)
C3 C31 C32 C33 -178.7(3)
C31 C32 C33 C34 -1.1(6)
C32 C33 C34 C35 0.1(7)
C33 C34 C35 C36 1.3(8)
C34 C35 C36 C31 -1.8(8)
C32 C31 C36 C35 0.9(6)
C3 C31 C36 C35 -179.8(4)
C5 C6 C61 C62 174.4(3)
C7 C6 C61 C62 -54.2(4)
C6 C61 C62 C67 111.9(4)
C6 C61 C62 C63 -66.6(5)
C67 C62 C63 C64 -0.1(6)
C61 C62 C63 C64 178.4(4)
C62 C63 C64 C65 0.0(7)
C63 C64 C65 C66 -0.3(7)
C64 C65 C66 C67 0.7(7)
C63 C62 C67 C66 0.6(6)
C61 C62 C67 C66 -177.9(4)
C65 C66 C67 C62 -0.9(7)

loop_
_cod_related_entry_id
_cod_related_entry_database
_cod_related_entry_code
1 ChemSpider 9697189
